data_4071092
loop_
_publ_author_name
'Escobar, Aholibama'
'Donnadieu, Bruno'
'Mathey, Fran\,cois'

_publ_section_title
;
 From Functional Phospholide Ions to Bifunctional
 1,1&#x2032;-Diphosphaferrocenes
;
_journal_issue 8
_journal_name_full Organometallics
_journal_page_first 1887
_journal_paper_doi 10.1021/om7012474
_journal_volume 27
_journal_year 2008
_chemical_formula_moiety 'C12 H16 O4 P'
_chemical_formula_sum 'C12 H16 O4 P'
_chemical_formula_weight 255.22
_chemical_name_systematic
;

 ?

;
_space_group_IT_number 15
_symmetry_cell_setting monoclinic
_symmetry_space_group_name_Hall '-C 2yc'
_symmetry_space_group_name_H-M 'C 1 2/c 1'
_atom_sites_solution_hydrogens geom
_atom_sites_solution_primary direct
_atom_sites_solution_secondary difmap
_audit_creation_method SHELXL-97
_cell_angle_alpha 90.00
_cell_angle_beta 109.335(3)
_cell_angle_gamma 90.00
_cell_formula_units_Z 8
_cell_length_a 20.816(5)
_cell_length_b 10.489(2)
_cell_length_c 12.513(3)
_cell_measurement_reflns_used 3590
_cell_measurement_temperature 100(2)
_cell_measurement_theta_max 28.71
_cell_measurement_theta_min 2.20
_cell_volume 2578.0(10)
_computing_cell_refinement 'Bruker APEX 2.02'
_computing_data_collection 'Bruker APEX 2.02'
_computing_data_reduction 'Bruker SAINT'
_computing_molecular_graphics Ortep3
_computing_publication_material 'Bruker SHELXTL'
_computing_structure_refinement 'SHELXL-97 (Sheldrick, 1997)'
_computing_structure_solution Sir92
_diffrn_ambient_temperature 100(2)
_diffrn_measured_fraction_theta_full 0.994
_diffrn_measured_fraction_theta_max 0.994
_diffrn_measurement_device_type 'CCD area detector'
_diffrn_measurement_method 'phi and omega scans'
_diffrn_radiation_monochromator graphite
_diffrn_radiation_source 'fine-focus sealed tube'
_diffrn_radiation_type MoK\a
_diffrn_radiation_wavelength 0.71073
_diffrn_reflns_av_R_equivalents 0.0307
_diffrn_reflns_av_sigmaI/netI 0.0294
_diffrn_reflns_limit_h_max 23
_diffrn_reflns_limit_h_min -21
_diffrn_reflns_limit_k_max 11
_diffrn_reflns_limit_k_min -11
_diffrn_reflns_limit_l_max 13
_diffrn_reflns_limit_l_min -13
_diffrn_reflns_number 6858
_diffrn_reflns_theta_full 23.25
_diffrn_reflns_theta_max 23.25
_diffrn_reflns_theta_min 2.07
_exptl_absorpt_coefficient_mu 0.213
_exptl_absorpt_correction_T_max 0.9873
_exptl_absorpt_correction_T_min 0.8844
_exptl_absorpt_correction_type multi-scan
_exptl_crystal_colour yellow
_exptl_crystal_density_diffrn 1.315
_exptl_crystal_density_meas 0
_exptl_crystal_density_method 'not measured'
_exptl_crystal_description 'prism frag'
_exptl_crystal_F_000 1080
_exptl_crystal_size_max 0.59
_exptl_crystal_size_mid 0.10
_exptl_crystal_size_min 0.06
_refine_diff_density_max 1.105
_refine_diff_density_min -0.233
_refine_diff_density_rms 0.053
_refine_ls_extinction_method none
_refine_ls_goodness_of_fit_ref 1.062
_refine_ls_hydrogen_treatment constr
_refine_ls_matrix_type full
_refine_ls_number_parameters 158
_refine_ls_number_reflns 1835
_refine_ls_number_restraints 0
_refine_ls_restrained_S_all 1.062
_refine_ls_R_factor_all 0.0461
_refine_ls_R_factor_gt 0.0406
_refine_ls_shift/su_max 0.000
_refine_ls_shift/su_mean 0.000
_refine_ls_structure_factor_coef Fsqd
_refine_ls_weighting_details 'calc w=1/[\s^2^(Fo^2^)+(0.0506P)^2^+5.7561P] where P=(Fo^2^+2Fc^2^)/3'
_refine_ls_weighting_scheme calc
_refine_ls_wR_factor_gt 0.1057
_refine_ls_wR_factor_ref 0.1099
_reflns_number_gt 1617
_reflns_number_total 1835
_reflns_threshold_expression >2sigma(I)
_cod_data_source_file om7012474-file001.cif
_cod_data_source_block 6
_cod_depositor_comments
;
The following automatic conversions were performed:

'_symmetry_cell_setting' value 'Monoclinic' changed to 'monoclinic'
according to /home/saulius/struct/CIF-dictionaries/cif_core.dic
dictionary named 'cif_core.dic' version 2.4.1 from 2010-06-29.

Automatic conversion script
Id: cif_fix_values 1715 2011-07-08 13:25:40Z adriana 
;
_cod_original_cell_volume 2578.2(10)
_cod_original_sg_symbol_H-M C2/c
_cod_database_code 4071092

loop_
_symmetry_equiv_pos_as_xyz
'x, y, z'
'-x, y, -z+1/2'
'x+1/2, y+1/2, z'
'-x+1/2, y+1/2, -z+1/2'
'-x, -y, -z'
'x, -y, z-1/2'
'-x+1/2, -y+1/2, -z'
'x+1/2, -y+1/2, z-1/2'

loop_
_atom_site_label
_atom_site_type_symbol
_atom_site_fract_x
_atom_site_fract_y
_atom_site_fract_z
_atom_site_U_iso_or_equiv
_atom_site_adp_type
_atom_site_occupancy
_atom_site_symmetry_multiplicity
_atom_site_calc_flag
_atom_site_refinement_flags
P1 P 0.00901(3) 0.96997(6) 0.66703(5) 0.0185(2) Uani 1 1 d .
O1 O 0.12179(10) 1.28570(18) 0.74261(18) 0.0402(5) Uani 1 1 d .
O2 O 0.15040(8) 1.08022(16) 0.73727(14) 0.0243(4) Uani 1 1 d .
O3 O -0.19078(9) 0.9325(2) 0.49593(16) 0.0384(5) Uani 1 1 d .
O4 O -0.10686(9) 0.80440(17) 0.59935(16) 0.0329(5) Uani 1 1 d .
C1 C -0.07623(12) 1.0110(2) 0.5775(2) 0.0213(6) Uani 1 1 d .
C2 C -0.07936(12) 1.1314(2) 0.5361(2) 0.0232(6) Uani 1 1 d .
C3 C -0.01464(13) 1.2002(2) 0.5806(2) 0.0223(6) Uani 1 1 d .
C4 C 0.03586(12) 1.1316(2) 0.65586(19) 0.0187(5) Uani 1 1 d .
C5 C 0.10557(13) 1.1768(2) 0.7150(2) 0.0244(6) Uani 1 1 d .
C6 C 0.22096(13) 1.1146(3) 0.7960(2) 0.0315(7) Uani 1 1 d .
H6A H 0.2265 1.1448 0.8735 0.038 Uiso 1 1 calc R
H6B H 0.2352 1.1838 0.7549 0.038 Uiso 1 1 calc R
C7 C 0.26342(14) 0.9988(3) 0.8010(2) 0.0360(7) Uani 1 1 d .
H7A H 0.2471 0.9292 0.8376 0.054 Uiso 1 1 calc R
H7B H 0.3110 1.0177 0.8447 0.054 Uiso 1 1 calc R
H7C H 0.2601 0.9733 0.7240 0.054 Uiso 1 1 calc R
C8 C -0.13171(13) 0.9163(3) 0.5508(2) 0.0259(6) Uani 1 1 d .
C9 C -0.15472(17) 0.6994(3) 0.5833(3) 0.0459(8) Uani 1 1 d .
H9A H -0.1741 0.6772 0.5020 0.055 Uiso 1 1 calc R
H9B H -0.1924 0.7231 0.6111 0.055 Uiso 1 1 calc R
C10 C -0.11596(19) 0.5895(3) 0.6491(4) 0.0611(11) Uani 1 1 d .
H10A H -0.0763 0.5722 0.6256 0.092 Uiso 1 1 calc R
H10B H -0.1454 0.5141 0.6349 0.092 Uiso 1 1 calc R
H10C H -0.1007 0.6099 0.7301 0.092 Uiso 1 1 calc R
C11 C -0.14010(14) 1.1939(3) 0.4533(2) 0.0351(7) Uani 1 1 d .
H11A H -0.1795 1.1370 0.4373 0.053 Uiso 1 1 calc R
H11B H -0.1308 1.2118 0.3830 0.053 Uiso 1 1 calc R
H11C H -0.1498 1.2739 0.4855 0.053 Uiso 1 1 calc R
C12 C -0.00765(15) 1.3325(2) 0.5396(3) 0.0355(7) Uani 1 1 d .
H12A H 0.0391 1.3627 0.5759 0.053 Uiso 1 1 calc R
H12B H -0.0393 1.3898 0.5590 0.053 Uiso 1 1 calc R
H12C H -0.0182 1.3313 0.4573 0.053 Uiso 1 1 calc R

loop_
_atom_site_aniso_label
_atom_site_aniso_U_11
_atom_site_aniso_U_22
_atom_site_aniso_U_33
_atom_site_aniso_U_23
_atom_site_aniso_U_13
_atom_site_aniso_U_12
P1 0.0216(4) 0.0156(4) 0.0190(4) -0.0007(3) 0.0077(3) -0.0008(2)
O1 0.0378(11) 0.0223(11) 0.0588(14) -0.0093(9) 0.0137(10) -0.0101(9)
O2 0.0219(9) 0.0238(10) 0.0278(10) -0.0019(8) 0.0088(7) -0.0037(8)
O3 0.0257(11) 0.0555(14) 0.0294(11) 0.0049(9) 0.0030(9) -0.0095(9)
O4 0.0308(10) 0.0213(10) 0.0448(12) -0.0053(9) 0.0100(9) -0.0094(8)
C1 0.0246(13) 0.0243(14) 0.0168(13) -0.0040(11) 0.0091(11) -0.0007(11)
C2 0.0274(14) 0.0270(15) 0.0177(13) -0.0004(11) 0.0107(11) 0.0040(11)
C3 0.0328(14) 0.0183(13) 0.0213(13) -0.0002(10) 0.0163(12) 0.0020(11)
C4 0.0252(13) 0.0165(13) 0.0177(12) -0.0015(10) 0.0117(10) -0.0004(10)
C5 0.0303(14) 0.0234(15) 0.0233(14) -0.0007(11) 0.0138(11) -0.0033(12)
C6 0.0224(14) 0.0393(17) 0.0312(15) -0.0061(13) 0.0067(12) -0.0086(12)
C7 0.0255(15) 0.0467(18) 0.0347(16) -0.0003(14) 0.0082(13) 0.0001(13)
C8 0.0281(15) 0.0345(16) 0.0170(13) -0.0058(11) 0.0099(12) -0.0043(12)
C9 0.0518(19) 0.0376(18) 0.054(2) -0.0138(15) 0.0252(16) -0.0271(15)
C10 0.074(3) 0.0249(18) 0.111(3) -0.0033(19) 0.065(2) -0.0090(16)
C11 0.0318(15) 0.0401(17) 0.0320(16) 0.0084(13) 0.0087(13) 0.0081(13)
C12 0.0449(17) 0.0212(15) 0.0434(17) 0.0086(13) 0.0188(14) 0.0043(13)

loop_
_atom_type_symbol
_atom_type_description
_atom_type_scat_dispersion_real
_atom_type_scat_dispersion_imag
_atom_type_scat_source
C C 0.0033 0.0016 'International Tables Vol C Tables 4.2.6.8 and 6.1.1.4'
H H 0.0000 0.0000 'International Tables Vol C Tables 4.2.6.8 and 6.1.1.4'
O O 0.0106 0.0060 'International Tables Vol C Tables 4.2.6.8 and 6.1.1.4'
P P 0.1023 0.0942 'International Tables Vol C Tables 4.2.6.8 and 6.1.1.4'

loop_
_geom_angle_atom_site_label_1
_geom_angle_atom_site_label_2
_geom_angle_atom_site_label_3
_geom_angle
_geom_angle_site_symmetry_3
C4 P1 C1 89.66(11) .
C4 P1 P1 102.95(8) 2_556
C1 P1 P1 98.29(9) 2_556
C5 O2 C6 115.7(2) .
C8 O4 C9 117.1(2) .
C2 C1 C8 127.2(2) .
C2 C1 P1 111.75(19) .
C8 C1 P1 120.90(19) .
C1 C2 C3 113.0(2) .
C1 C2 C11 126.5(2) .
C3 C2 C11 120.5(2) .
C4 C3 C2 113.9(2) .
C4 C3 C12 125.7(2) .
C2 C3 C12 120.4(2) .
C3 C4 C5 125.8(2) .
C3 C4 P1 111.20(18) .
C5 C4 P1 122.83(18) .
O1 C5 O2 123.0(2) .
O1 C5 C4 125.7(2) .
O2 C5 C4 111.3(2) .
O2 C6 C7 107.7(2) .
O3 C8 O4 123.3(2) .
O3 C8 C1 127.4(3) .
O4 C8 C1 109.3(2) .
O4 C9 C10 106.8(3) .

loop_
_geom_bond_atom_site_label_1
_geom_bond_atom_site_label_2
_geom_bond_distance
_geom_bond_site_symmetry_2
P1 C4 1.805(2) .
P1 C1 1.809(2) .
P1 P1 2.2289(14) 2_556
O1 C5 1.209(3) .
O2 C5 1.342(3) .
O2 C6 1.454(3) .
O3 C8 1.206(3) .
O4 C8 1.343(3) .
O4 C9 1.454(3) .
C1 C2 1.358(4) .
C1 C8 1.475(4) .
C2 C3 1.466(4) .
C2 C11 1.494(3) .
C3 C4 1.362(3) .
C3 C12 1.503(4) .
C4 C5 1.472(3) .
C6 C7 1.491(4) .
C9 C10 1.489(5) .
